data_4029086
loop_
_publ_author_name
'Struble, Mark D.'
'Strull, Jessica'
'Patel, Kishan'
'Siegler, Maxime A.'
'Lectka, Thomas'

_publ_section_title
;
 Modulating &quot;jousting&quot; C-F---H-C interactions with a bit of
 hydrogen bonding.
;
_journal_issue 1
_journal_name_full 'The Journal of organic chemistry'
_journal_page_first 1
_journal_page_last 6
_journal_paper_doi 10.1021/jo4018205
_journal_volume 79
_journal_year 2014
_chemical_formula_moiety 'C14 H14 F I O3'
_chemical_formula_sum 'C14 H14 F I O3'
_chemical_formula_weight 376.15
_chemical_name_systematic
;
 ?
;
_space_group_crystal_system monoclinic
_space_group_IT_number 15
_space_group_name_Hall '-C 2yc'
_space_group_name_H-M_alt 'C 1 2/c 1'
_symmetry_space_group_name_Hall '-C 2yc'
_symmetry_space_group_name_H-M 'C 1 2/c 1'
_atom_sites_solution_hydrogens mixed
_atom_sites_solution_primary direct
_atom_sites_solution_secondary difmap
_audit_creation_method SHELXL-2013
_cell_angle_alpha 90
_cell_angle_beta 91.2493(18)
_cell_angle_gamma 90
_cell_formula_units_Z 8
_cell_length_a 21.9855(4)
_cell_length_b 8.06787(16)
_cell_length_c 13.8359(3)
_cell_measurement_reflns_used 6100
_cell_measurement_temperature 100(2)
_cell_measurement_theta_max 71.90
_cell_measurement_theta_min 3.99
_cell_volume 2453.58(8)
_computing_cell_refinement
;
CrysAlisPro, Agilent Technologies,
Version 1.171.36.24 (release 03-12-2012 CrysAlis171 .NET)
(compiled Dec  3 2012,18:21:49)
;
_computing_data_collection
;
CrysAlisPro, Agilent Technologies,
Version 1.171.36.24 (release 03-12-2012 CrysAlis171 .NET)
(compiled Dec  3 2012,18:21:49)
;
_computing_data_reduction
;
CrysAlisPro, Agilent Technologies,
Version 1.171.36.24 (release 03-12-2012 CrysAlis171 .NET)
(compiled Dec  3 2012,18:21:49)
;
_computing_molecular_graphics 'SHELXTL v6.10 (Sheldrick, 2008)'
_computing_publication_material 'SHELXTL v6.10 (Sheldrick, 2008)'
_computing_structure_refinement 'SHELXL-2013 (Sheldrick, 2013)'
_computing_structure_solution 'SHELXS-2013 (Sheldrick, 2013)'
_diffrn_ambient_temperature 100(2)
_diffrn_measured_fraction_theta_full 1.000
_diffrn_measured_fraction_theta_max 1.000
_diffrn_measurement_device_type 'SuperNova, Dual, Cu at zero, Atlas'
_diffrn_measurement_method '\w scans'
_diffrn_radiation_monochromator mirror
_diffrn_radiation_source 'SuperNova (Cu) X-ray Source'
_diffrn_radiation_type CuK\a
_diffrn_radiation_wavelength 1.54178
_diffrn_reflns_av_R_equivalents 0.0207
_diffrn_reflns_av_unetI/netI 0.0165
_diffrn_reflns_Laue_measured_fraction_full 1.000
_diffrn_reflns_Laue_measured_fraction_max 1.000
_diffrn_reflns_limit_h_max 26
_diffrn_reflns_limit_h_min -26
_diffrn_reflns_limit_k_max 9
_diffrn_reflns_limit_k_min -9
_diffrn_reflns_limit_l_max 16
_diffrn_reflns_limit_l_min -17
_diffrn_reflns_number 8673
_diffrn_reflns_point_group_measured_fraction_full 1.000
_diffrn_reflns_point_group_measured_fraction_max 1.000
_diffrn_reflns_theta_full 67.679
_diffrn_reflns_theta_max 71.859
_diffrn_reflns_theta_min 4.022
_exptl_absorpt_coefficient_mu 20.665
_exptl_absorpt_correction_T_max 0.335
_exptl_absorpt_correction_T_min 0.061
_exptl_absorpt_correction_type analytical
_exptl_absorpt_process_details
;
CrysAlisPro, Agilent Technologies,
Version 1.171.36.24 (release 03-12-2012 CrysAlis171 .NET)
(compiled Dec  3 2012,18:21:49)
Analytical numeric absorption correction using a multifaceted crystal
            model based on expressions derived by R.C. Clark & J.S. Reid.
(Clark, R. C. & Reid, J. S. (1995). Acta Cryst. A51, 887-897)
;
_exptl_crystal_colour colorless
_exptl_crystal_density_diffrn 2.037
_exptl_crystal_description 'irregular shape'
_exptl_crystal_F_000 1472
_exptl_crystal_size_max 0.28
_exptl_crystal_size_mid 0.16
_exptl_crystal_size_min 0.08
_refine_diff_density_max 0.756
_refine_diff_density_min -0.514
_refine_diff_density_rms 0.072
_refine_ls_extinction_coef 0.000132(14)
_refine_ls_extinction_expression Fc^*^=kFc[1+0.001xFc^2^\l^3^/sin(2\q)]^-1/4^
_refine_ls_extinction_method SHELXL
_refine_ls_goodness_of_fit_ref 1.046
_refine_ls_hydrogen_treatment mixed
_refine_ls_matrix_type full
_refine_ls_number_parameters 177
_refine_ls_number_reflns 2407
_refine_ls_number_restraints 1
_refine_ls_restrained_S_all 1.047
_refine_ls_R_factor_all 0.0188
_refine_ls_R_factor_gt 0.0182
_refine_ls_shift/su_max 0.002
_refine_ls_shift/su_mean 0.000
_refine_ls_structure_factor_coef Fsqd
_refine_ls_weighting_details
;
 w=1/[\s^2^(Fo^2^)+(0.0268P)^2^+3.7707P]
 where P=(Fo^2^+2Fc^2^)/3
;
_refine_ls_weighting_scheme calc
_refine_ls_wR_factor_gt 0.0464
_refine_ls_wR_factor_ref 0.0468
_reflns_Friedel_coverage 0.000
_reflns_number_gt 2336
_reflns_number_total 2407
_reflns_threshold_expression 'I > 2\s(I)'
_cod_data_source_file jo4018205_si_002.cif
_cod_data_source_block xs0057a
_cod_database_code 4029086
_shelx_space_group_comment
;
The symmetry employed for this shelxl refinement is uniquely defined
by the following loop, which should always be used as a source of
symmetry information in preference to the above space-group names.
They are only intended as comments.
;
_shelxl_version_number 2013-2

loop_
_space_group_symop_operation_xyz
'x, y, z'
'-x, y, -z+1/2'
'x+1/2, y+1/2, z'
'-x+1/2, y+1/2, -z+1/2'
'-x, -y, -z'
'x, -y, z-1/2'
'-x+1/2, -y+1/2, -z'
'x+1/2, -y+1/2, z-1/2'

loop_
_atom_site_label
_atom_site_type_symbol
_atom_site_fract_x
_atom_site_fract_y
_atom_site_fract_z
_atom_site_U_iso_or_equiv
_atom_site_adp_type
_atom_site_occupancy
_atom_site_site_symmetry_order
_atom_site_calc_flag
_atom_site_refinement_flags_posn
_atom_site_refinement_flags_adp
C1 C 0.27350(9) 0.5284(3) 0.55032(15) 0.0147(4) Uani 1 1 d . .
H1 H 0.2382 0.6061 0.5549 0.018 Uiso 1 1 calc R U
C2 C 0.28012(9) 0.4360(2) 0.64736(15) 0.0140(4) Uani 1 1 d . .
H2 H 0.2488 0.3487 0.6589 0.017 Uiso 1 1 calc R U
C3 C 0.27471(10) 0.5941(3) 0.71052(16) 0.0179(4) Uani 1 1 d . .
H3A H 0.2929 0.5763 0.7758 0.022 Uiso 1 1 calc R U
H3B H 0.2317 0.6279 0.7168 0.022 Uiso 1 1 calc R U
C4 C 0.31158(10) 0.7269(3) 0.65262(15) 0.0178(4) Uani 1 1 d . .
H4A H 0.2856 0.8227 0.6346 0.021 Uiso 1 1 calc R U
H4B H 0.3472 0.7669 0.6910 0.021 Uiso 1 1 calc R U
C5 C 0.33213(9) 0.6308(3) 0.56102(15) 0.0145(4) Uani 1 1 d . .
H5 H 0.3422 0.7014 0.5041 0.017 Uiso 1 1 calc R U
C6 C 0.38242(9) 0.5044(3) 0.59320(15) 0.0133(4) Uani 1 1 d . .
C7 C 0.41704(9) 0.3934(3) 0.51959(15) 0.0144(4) Uani 1 1 d . .
H7 H 0.4294 0.4505 0.4590 0.017 Uiso 1 1 calc R U
C8 C 0.46910(9) 0.3021(3) 0.57589(16) 0.0175(4) Uani 1 1 d . .
H8A H 0.4930 0.3804 0.6167 0.021 Uiso 1 1 calc R U
H8B H 0.4968 0.2457 0.5310 0.021 Uiso 1 1 calc R U
C9 C 0.43483(9) 0.1738(3) 0.63937(16) 0.0172(4) Uani 1 1 d . .
H9A H 0.4469 0.0590 0.6234 0.021 Uiso 1 1 calc R U
H9B H 0.4430 0.1939 0.7091 0.021 Uiso 1 1 calc R U
C10 C 0.36712(9) 0.2053(3) 0.61243(15) 0.0141(4) Uani 1 1 d . .
H10 H 0.3391 0.1112 0.6266 0.017 Uiso 1 1 calc R U
C11 C 0.34774(9) 0.3761(3) 0.65491(14) 0.0129(4) Uani 1 1 d . .
C12 C 0.42635(9) 0.5873(3) 0.66343(16) 0.0160(4) Uani 1 1 d . .
C13 C 0.37410(9) 0.3987(3) 0.75596(15) 0.0153(4) Uani 1 1 d . .
C14 C 0.37117(9) 0.2513(3) 0.50547(15) 0.0145(4) Uani 1 1 d D .
H14 H 0.3292(7) 0.288(4) 0.4710(18) 0.025(7) Uiso 1 1 d D .
O1 O 0.46169(7) 0.6958(2) 0.65071(11) 0.0211(3) Uani 1 1 d . .
O2 O 0.41972(7) 0.5177(2) 0.75647(11) 0.0185(3) Uani 1 1 d . .
O3 O 0.36149(7) 0.3297(2) 0.82918(11) 0.0196(3) Uani 1 1 d . .
F1 F 0.26556(6) 0.43529(15) 0.46550(9) 0.0179(3) Uani 1 1 d . .
I1 I 0.40024(2) 0.05167(2) 0.41276(2) 0.01937(7) Uani 1 1 d . .

loop_
_atom_site_aniso_label
_atom_site_aniso_U_11
_atom_site_aniso_U_22
_atom_site_aniso_U_33
_atom_site_aniso_U_23
_atom_site_aniso_U_13
_atom_site_aniso_U_12
C1 0.0175(9) 0.0134(10) 0.0132(10) -0.0007(8) 0.0000(8) 0.0010(7)
C2 0.0155(10) 0.0137(10) 0.0130(10) 0.0008(8) 0.0025(8) 0.0009(7)
C3 0.0229(10) 0.0160(10) 0.0150(10) 0.0000(8) 0.0032(8) 0.0035(8)
C4 0.0233(10) 0.0130(10) 0.0172(10) -0.0005(8) 0.0008(8) 0.0017(8)
C5 0.0177(9) 0.0119(10) 0.0139(10) 0.0013(8) -0.0006(7) 0.0006(7)
C6 0.0155(9) 0.0121(10) 0.0124(9) 0.0010(8) 0.0009(7) -0.0021(8)
C7 0.0166(9) 0.0131(10) 0.0135(10) -0.0012(8) 0.0027(7) -0.0017(8)
C8 0.0150(9) 0.0166(10) 0.0209(11) 0.0003(9) 0.0027(8) -0.0014(8)
C9 0.0166(9) 0.0165(11) 0.0185(10) 0.0030(8) 0.0005(8) 0.0025(8)
C10 0.0145(9) 0.0124(10) 0.0156(10) 0.0005(8) 0.0025(7) 0.0008(7)
C11 0.0149(9) 0.0127(10) 0.0113(9) 0.0015(8) 0.0009(7) -0.0001(7)
C12 0.0175(10) 0.0161(10) 0.0145(10) 0.0011(8) -0.0002(8) 0.0001(8)
C13 0.0161(9) 0.0142(10) 0.0157(10) -0.0006(8) 0.0002(8) 0.0020(8)
C14 0.0171(9) 0.0106(9) 0.0160(10) -0.0037(8) 0.0037(8) 0.0006(7)
O1 0.0222(7) 0.0193(8) 0.0218(8) 0.0002(6) -0.0010(6) -0.0073(6)
O2 0.0221(7) 0.0182(8) 0.0150(7) 0.0016(6) -0.0021(6) -0.0041(6)
O3 0.0262(8) 0.0194(8) 0.0132(7) 0.0032(6) 0.0011(6) 0.0000(6)
F1 0.0199(6) 0.0180(6) 0.0155(6) -0.0032(5) -0.0034(5) 0.0012(5)
I1 0.02004(9) 0.01679(10) 0.02144(10) -0.00622(5) 0.00374(6) 0.00069(4)

loop_
_atom_type_symbol
_atom_type_description
_atom_type_scat_dispersion_real
_atom_type_scat_dispersion_imag
_atom_type_scat_source
C C 0.0181 0.0091 'International Tables Vol C Tables 4.2.6.8 and 6.1.1.4'
H H 0.0000 0.0000 'International Tables Vol C Tables 4.2.6.8 and 6.1.1.4'
O O 0.0492 0.0322 'International Tables Vol C Tables 4.2.6.8 and 6.1.1.4'
F F 0.0727 0.0534 'International Tables Vol C Tables 4.2.6.8 and 6.1.1.4'
I I -0.3257 6.8362 'International Tables Vol C Tables 4.2.6.8 and 6.1.1.4'

loop_
_geom_angle_atom_site_label_1
_geom_angle_atom_site_label_2
_geom_angle_atom_site_label_3
_geom_angle
F1 C1 C5 117.27(17)
F1 C1 C2 118.56(17)
C5 C1 C2 96.51(16)
F1 C1 H1 107.9
C5 C1 H1 107.9
C2 C1 H1 107.9
C1 C2 C3 94.93(16)
C1 C2 C11 106.22(16)
C3 C2 C11 107.50(17)
C1 C2 H2 115.3
C3 C2 H2 115.3
C11 C2 H2 115.3
C2 C3 C4 103.08(16)
C2 C3 H3A 111.1
C4 C3 H3A 111.1
C2 C3 H3B 111.1
C4 C3 H3B 111.1
H3A C3 H3B 109.1
C5 C4 C3 103.70(17)
C5 C4 H4A 111.0
C3 C4 H4A 111.0
C5 C4 H4B 111.0
C3 C4 H4B 111.0
H4A C4 H4B 109.0
C1 C5 C4 95.06(16)
C1 C5 C6 105.29(16)
C4 C5 C6 107.96(16)
C1 C5 H5 115.4
C4 C5 H5 115.4
C6 C5 H5 115.4
C12 C6 C11 104.83(16)
C12 C6 C5 109.46(17)
C11 C6 C5 103.84(15)
C12 C6 C7 111.00(16)
C11 C6 C7 103.16(16)
C5 C6 C7 122.62(17)
C14 C7 C8 100.59(16)
C14 C7 C6 100.52(15)
C8 C7 C6 107.93(16)
C14 C7 H7 115.3
C8 C7 H7 115.3
C6 C7 H7 115.3
C7 C8 C9 103.69(15)
C7 C8 H8A 111.0
C9 C8 H8A 111.0
C7 C8 H8B 111.0
C9 C8 H8B 111.0
H8A C8 H8B 109.0
C10 C9 C8 103.25(16)
C10 C9 H9A 111.1
C8 C9 H9A 111.1
C10 C9 H9B 111.1
C8 C9 H9B 111.1
H9A C9 H9B 109.1
C14 C10 C9 101.35(16)
C14 C10 C11 99.93(16)
C9 C10 C11 108.85(17)
C14 C10 H10 115.0
C9 C10 H10 115.0
C11 C10 H10 115.0
C13 C11 C6 104.18(16)
C13 C11 C10 110.62(17)
C6 C11 C10 103.90(15)
C13 C11 C2 111.64(16)
C6 C11 C2 103.56(16)
C10 C11 C2 120.96(17)
O1 C12 O2 120.57(19)
O1 C12 C6 130.0(2)
O2 C12 C6 109.43(17)
O3 C13 O2 119.94(19)
O3 C13 C11 129.5(2)
O2 C13 C11 110.50(17)
C10 C14 C7 96.30(16)
C10 C14 I1 114.65(14)
C7 C14 I1 115.42(13)
C10 C14 H14 115.4(14)
C7 C14 H14 114.2(16)
I1 C14 H14 101.7(15)
C13 O2 C12 111.00(16)

loop_
_geom_bond_atom_site_label_1
_geom_bond_atom_site_label_2
_geom_bond_distance
C1 F1 1.401(2)
C1 C5 1.535(3)
C1 C2 1.540(3)
C1 H1 1.0000
C2 C3 1.552(3)
C2 C11 1.565(3)
C2 H2 1.0000
C3 C4 1.573(3)
C3 H3A 0.9900
C3 H3B 0.9900
C4 C5 1.561(3)
C4 H4A 0.9900
C4 H4B 0.9900
C5 C6 1.562(3)
C5 H5 1.0000
C6 C12 1.511(3)
C6 C11 1.553(3)
C6 C7 1.566(3)
C7 C14 1.537(3)
C7 C8 1.556(3)
C7 H7 1.0000
C8 C9 1.562(3)
C8 H8A 0.9900
C8 H8B 0.9900
C9 C10 1.548(3)
C9 H9A 0.9900
C9 H9B 0.9900
C10 C14 1.530(3)
C10 C11 1.561(3)
C10 H10 1.0000
C11 C13 1.513(3)
C12 O1 1.186(3)
C12 O2 1.415(3)
C13 O3 1.194(3)
C13 O2 1.388(3)
C14 I1 2.164(2)
C14 H14 1.071(10)

loop_
_geom_hbond_atom_site_label_D
_geom_hbond_atom_site_label_H
_geom_hbond_atom_site_label_A
_geom_hbond_distance_DH
_geom_hbond_distance_HA
_geom_hbond_distance_DA
_geom_hbond_angle_DHA
C14 H14 F1 1.071(10) 1.837(18) 2.801(2) 148(2)

loop_
_geom_torsion_atom_site_label_1
_geom_torsion_atom_site_label_2
_geom_torsion_atom_site_label_3
_geom_torsion_atom_site_label_4
_geom_torsion
F1 C1 C2 C3 -169.89(17)
C5 C1 C2 C3 64.15(17)
F1 C1 C2 C11 80.3(2)
C5 C1 C2 C11 -45.70(19)
C1 C2 C3 C4 -39.09(18)
C11 C2 C3 C4 69.6(2)
C2 C3 C4 C5 1.8(2)
F1 C1 C5 C4 170.42(17)
C2 C1 C5 C4 -62.69(17)
F1 C1 C5 C6 -79.4(2)
C2 C1 C5 C6 47.49(18)
C3 C4 C5 C1 36.39(19)
C3 C4 C5 C6 -71.49(19)
C1 C5 C6 C12 -143.98(17)
C4 C5 C6 C12 -43.3(2)
C1 C5 C6 C11 -32.5(2)
C4 C5 C6 C11 68.2(2)
C1 C5 C6 C7 83.4(2)
C4 C5 C6 C7 -175.98(17)
C12 C6 C7 C14 145.33(18)
C11 C6 C7 C14 33.53(19)
C5 C6 C7 C14 -82.7(2)
C12 C6 C7 C8 40.5(2)
C11 C6 C7 C8 -71.34(18)
C5 C6 C7 C8 172.47(17)
C14 C7 C8 C9 -34.21(19)
C6 C7 C8 C9 70.61(19)
C7 C8 C9 C10 0.1(2)
C8 C9 C10 C14 34.3(2)
C8 C9 C10 C11 -70.45(19)
C12 C6 C11 C13 1.0(2)
C5 C6 C11 C13 -113.86(17)
C7 C6 C11 C13 117.26(17)
C12 C6 C11 C10 -114.91(17)
C5 C6 C11 C10 130.24(16)
C7 C6 C11 C10 1.36(19)
C12 C6 C11 C2 117.87(17)
C5 C6 C11 C2 3.0(2)
C7 C6 C11 C2 -125.86(16)
C14 C10 C11 C13 -147.18(16)
C9 C10 C11 C13 -41.5(2)
C14 C10 C11 C6 -35.90(18)
C9 C10 C11 C6 69.81(19)
C14 C10 C11 C2 79.6(2)
C9 C10 C11 C2 -174.71(17)
C1 C2 C11 C13 138.78(18)
C3 C2 C11 C13 38.1(2)
C1 C2 C11 C6 27.3(2)
C3 C2 C11 C6 -73.43(19)
C1 C2 C11 C10 -88.4(2)
C3 C2 C11 C10 170.91(17)
C11 C6 C12 O1 -178.4(2)
C5 C6 C12 O1 -67.5(3)
C7 C6 C12 O1 70.9(3)
C11 C6 C12 O2 0.3(2)
C5 C6 C12 O2 111.19(19)
C7 C6 C12 O2 -110.40(19)
C6 C11 C13 O3 178.8(2)
C10 C11 C13 O3 -70.1(3)
C2 C11 C13 O3 67.7(3)
C6 C11 C13 O2 -2.1(2)
C10 C11 C13 O2 109.03(18)
C2 C11 C13 O2 -113.19(18)
C9 C10 C14 C7 -55.29(18)
C11 C10 C14 C7 56.40(17)
C9 C10 C14 I1 66.43(17)
C11 C10 C14 I1 178.12(12)
C8 C7 C14 C10 54.93(17)
C6 C7 C14 C10 -55.76(17)
C8 C7 C14 I1 -66.21(17)
C6 C7 C14 I1 -176.90(13)
O3 C13 O2 C12 -178.39(19)
C11 C13 O2 C12 2.4(2)
O1 C12 O2 C13 177.1(2)
C6 C12 O2 C13 -1.7(2)
